data_7120150
loop_
_publ_author_name
'Sakata, Yoko'
'Kobayashi, Seiya'
'Akine, Shigehisa'

_publ_section_title
;
 Two-step modulation of ion recognition using a bis(saloph)-macrocyclic
 host having a 24-crown-8-like cavity
;
_journal_name_full 'Chem. Commun.'
_journal_paper_doi 10.1039/C7CC02641B
_journal_year 2017
_chemical_formula_moiety C46H34Cl6N4Ni2O8
_chemical_formula_sum 'C46 H34 Cl6 N4 Ni2 O8'
_chemical_formula_weight 1100.89
_chemical_name_common '[LNi2]_2CHCl3'
_chemical_name_systematic LNi2
_space_group_crystal_system orthorhombic
_space_group_IT_number 63
_space_group_name_Hall '-C 2c 2'
_space_group_name_H-M_alt 'C m c m'
_symmetry_space_group_name_Hall '-C 2c 2'
_symmetry_space_group_name_H-M 'C m c m'
_atom_sites_solution_hydrogens geom
_audit_creation_method SHELXL-2014/7
_audit_update_record
;
2017-03-31 deposited with the CCDC.
2017-05-19 downloaded from the CCDC.
;
_cell_angle_alpha 90
_cell_angle_beta 90
_cell_angle_gamma 90
_cell_formula_units_Z 4
_cell_length_a 26.672(4)
_cell_length_b 7.4623(10)
_cell_length_c 21.658(3)
_cell_measurement_reflns_used 13621
_cell_measurement_temperature 93
_cell_measurement_theta_max 24.994
_cell_measurement_theta_min 2.423
_cell_volume 4310.7(11)
_computing_cell_refinement 'APEX2 v2014.9 (Bruker AXS)'
_computing_data_collection 'Bruker Instrument Service V4.2.2 (Bruker AXS Inc., 2014)'
_computing_data_reduction 'SAINT V8.34A (Bruker AXS Inc., 2013)'
_computing_molecular_graphics ORTEP-3
_computing_publication_material ORTEP-3
_computing_structure_refinement 'SHELXL-2014 (Sheldrick, 2014)'
_computing_structure_solution 'SHELXD (Sheldrick, 2000)'
_diffrn_ambient_temperature 93
_diffrn_detector_area_resol_mean 10.4167
_diffrn_measured_fraction_theta_full 0.999
_diffrn_measured_fraction_theta_max 0.999
_diffrn_measurement_device_type 'Bruker D8 goniometer'
_diffrn_measurement_method 'phi and omega scans'
_diffrn_radiation_monochromator 'multilayer confocal mirror'
_diffrn_radiation_source 'micro focus sealed tube'
_diffrn_radiation_type MoK\a
_diffrn_radiation_wavelength 0.71073
_diffrn_reflns_av_R_equivalents 0.1881
_diffrn_reflns_av_unetI/netI 0.1054
_diffrn_reflns_Laue_measured_fraction_full 0.999
_diffrn_reflns_Laue_measured_fraction_max 0.999
_diffrn_reflns_limit_h_max 31
_diffrn_reflns_limit_h_min -31
_diffrn_reflns_limit_k_max 7
_diffrn_reflns_limit_k_min -8
_diffrn_reflns_limit_l_max 25
_diffrn_reflns_limit_l_min -25
_diffrn_reflns_number 13621
_diffrn_reflns_point_group_measured_fraction_full 0.999
_diffrn_reflns_point_group_measured_fraction_max 0.999
_diffrn_reflns_theta_full 24.994
_diffrn_reflns_theta_max 24.994
_diffrn_reflns_theta_min 2.423
_exptl_absorpt_coefficient_mu 1.308
_exptl_absorpt_correction_T_max 0.9140
_exptl_absorpt_correction_T_min 0.8381
_exptl_absorpt_correction_type empirical
_exptl_absorpt_process_details 'SADABS (Sheldrick, 1996)'
_exptl_crystal_colour orange
_exptl_crystal_density_diffrn 1.696
_exptl_crystal_description column
_exptl_crystal_F_000 2240
_exptl_crystal_recrystallization_method 'Re-crystallisation from solvent: CHCl3/MeOH'
_exptl_crystal_size_max 0.140
_exptl_crystal_size_mid 0.080
_exptl_crystal_size_min 0.070
_refine_diff_density_max 0.775
_refine_diff_density_min -0.494
_refine_diff_density_rms 0.097
_refine_ls_extinction_method none
_refine_ls_goodness_of_fit_ref 1.159
_refine_ls_hydrogen_treatment constr
_refine_ls_matrix_type full
_refine_ls_number_parameters 298
_refine_ls_number_reflns 2001
_refine_ls_number_restraints 307
_refine_ls_restrained_S_all 1.099
_refine_ls_R_factor_all 0.1575
_refine_ls_R_factor_gt 0.0878
_refine_ls_shift/su_max 0.000
_refine_ls_shift/su_mean 0.000
_refine_ls_structure_factor_coef Fsqd
_refine_ls_weighting_details 'w=1/[\s^2^(Fo^2^)+(0.0299P)^2^+37.1099P] where P=(Fo^2^+2Fc^2^)/3'
_refine_ls_weighting_scheme calc
_refine_ls_wR_factor_gt 0.1296
_refine_ls_wR_factor_ref 0.1576
_reflns_Friedel_coverage 0.000
_reflns_number_gt 1157
_reflns_number_total 2001
_reflns_threshold_expression 'I > 2\s(I)'
_cod_data_source_file c7cc02641b2.cif
_cod_data_source_block koba001
_cod_original_cell_volume 4310.8(11)
_cod_database_code 7120150
_shelx_shelxl_version_number 2014/7
_shelx_space_group_comment
;
The symmetry employed for this shelxl refinement is uniquely defined
by the following loop, which should always be used as a source of
symmetry information in preference to the above space-group names.
They are only intended as comments.
;
_shelx_estimated_absorpt_t_min 0.838
_shelx_estimated_absorpt_t_max 0.914

loop_
_space_group_symop_operation_xyz
'x, y, z'
'-x, -y, z+1/2'
'x, -y, -z'
'-x, y, -z+1/2'
'x+1/2, y+1/2, z'
'-x+1/2, -y+1/2, z+1/2'
'x+1/2, -y+1/2, -z'
'-x+1/2, y+1/2, -z+1/2'
'-x, -y, -z'
'x, y, -z-1/2'
'-x, y, z'
'x, -y, z-1/2'
'-x+1/2, -y+1/2, -z'
'x+1/2, y+1/2, -z-1/2'
'-x+1/2, y+1/2, z'
'x+1/2, -y+1/2, z-1/2'

loop_
_atom_site_label
_atom_site_type_symbol
_atom_site_fract_x
_atom_site_fract_y
_atom_site_fract_z
_atom_site_U_iso_or_equiv
_atom_site_adp_type
_atom_site_occupancy
_atom_site_site_symmetry_order
_atom_site_calc_flag
_atom_site_refinement_flags_posn
_atom_site_refinement_flags_adp
_atom_site_refinement_flags_occupancy
_atom_site_disorder_assembly
_atom_site_disorder_group
Ni1 Ni -0.00837(18) 0.32567(19) 0.04075(6) 0.0194(10) Uani 0.5 1 d . U P A -1
C1 C 0.1135(5) 0.306(3) 0.0397(8) 0.031(4) Uani 0.5 1 d D U P A -1
C2 C 0.0888(6) 0.403(4) 0.0879(9) 0.021(3) Uani 0.5 1 d D U P A -1
C3 C 0.1203(5) 0.489(3) 0.1327(7) 0.023(3) Uani 0.5 1 d D U P A -1
C4 C 0.1716(5) 0.482(4) 0.1282(9) 0.034(4) Uani 0.5 1 d D U P A -1
H1 H 0.1916 0.5386 0.1589 0.040 Uiso 0.5 1 calc R U P A -1
C5 C 0.1954(6) 0.392(3) 0.0779(8) 0.047(4) Uani 0.5 1 d D U P A -1
H2 H 0.2308 0.3949 0.0729 0.057 Uiso 0.5 1 calc R U P A -1
C6 C 0.1655(6) 0.301(3) 0.0373(8) 0.046(4) Uani 0.5 1 d D U P A -1
H3 H 0.1810 0.2310 0.0060 0.055 Uiso 0.5 1 calc R U P A -1
C7 C 0.0849(6) 0.224(3) -0.0083(8) 0.028(3) Uani 0.5 1 d D U P A -1
H4 H 0.1029 0.1614 -0.0394 0.033 Uiso 0.5 1 calc R U P A -1
N1 N 0.0369(5) 0.227(2) -0.0132(6) 0.022(3) Uani 0.5 1 d D U P A -1
C8 C 0.0138(5) 0.146(2) -0.0659(5) 0.019(3) Uani 0.5 1 d D U P A -1
C9 C 0.0395(6) 0.063(2) -0.1154(6) 0.021(3) Uani 0.5 1 d D U P A -1
H5 H 0.0751 0.0578 -0.1163 0.026 Uiso 0.5 1 calc R U P A -1
C10 C 0.0108(6) -0.010(2) -0.1627(6) 0.023(5) Uani 0.5 1 d D U P . .
H6 H 0.0277 -0.0634 -0.1967 0.027 Uiso 0.5 1 calc R U P A .
O1 O 0.0406(4) 0.423(5) 0.0919(12) 0.020(3) Uani 0.5 1 d D U P A -1
O2 O 0.1008(5) 0.6102(18) 0.1752(5) 0.026(3) Uani 0.5 1 d D U P A -1
C11 C 0.0606(4) 0.5587(18) 0.2161(5) 0.020(2) Uani 0.5 1 d D U P A -1
H7 H 0.0361 0.4846 0.1932 0.024 Uiso 0.5 1 calc R U P A -1
H8 H 0.0430 0.6676 0.2308 0.024 Uiso 0.5 1 calc R U P A -1
C12 C 0.1299(5) 0.315(3) 0.4498(8) 0.026(3) Uani 0.5 1 d D U P A -1
C13 C 0.1021(5) 0.409(3) 0.4034(8) 0.020(3) Uani 0.5 1 d D U P A -1
C14 C 0.1321(5) 0.494(3) 0.3563(7) 0.024(3) Uani 0.5 1 d D U P A -1
C15 C 0.1828(5) 0.485(3) 0.3551(9) 0.033(4) Uani 0.5 1 d D U P A -1
H9 H 0.2008 0.5483 0.3240 0.039 Uiso 0.5 1 calc R U P A -1
C16 C 0.2094(6) 0.383(3) 0.3999(8) 0.047(4) Uani 0.5 1 d D U P A -1
H10 H 0.2448 0.3705 0.3978 0.057 Uiso 0.5 1 calc R U P A -1
C17 C 0.1824(5) 0.305(3) 0.4457(8) 0.043(4) Uani 0.5 1 d D U P A -1
H11 H 0.2000 0.2405 0.4767 0.051 Uiso 0.5 1 calc R U P A -1
C18 C 0.1055(5) 0.239(3) 0.5015(8) 0.024(3) Uani 0.5 1 d D U P A -1
H12 H 0.1263 0.1871 0.5324 0.029 Uiso 0.5 1 calc R U P A -1
N2 N 0.0577(5) 0.233(3) 0.5110(6) 0.017(3) Uani 0.5 1 d D U P A -1
C19 C 0.0374(5) 0.150(2) 0.5651(6) 0.017(3) Uani 0.5 1 d D U P A -1
C20 C 0.0662(6) 0.080(2) 0.6142(6) 0.022(3) Uani 0.5 1 d D U P A -1
H13 H 0.1018 0.0874 0.6144 0.026 Uiso 0.5 1 calc R U P A -1
C21 C 0.0401(5) -0.002(2) 0.6622(6) 0.023(3) Uani 0.5 1 d D U P . .
H14 H 0.0584 -0.0531 0.6955 0.028 Uiso 0.5 1 calc R U P A .
O3 O 0.0536(4) 0.421(5) 0.4033(12) 0.024(3) Uani 0.5 1 d D U P A -1
O4 O 0.1086(5) 0.5796(18) 0.3079(5) 0.029(3) Uani 0.5 1 d D U P A -1
C22 C 0.0797(5) 0.4547(17) 0.2707(5) 0.022(3) Uani 0.5 1 d D U P A -1
H15 H 0.0513 0.4056 0.2949 0.026 Uiso 0.5 1 calc R U P A -1
H16 H 0.1011 0.3541 0.2569 0.026 Uiso 0.5 1 calc R U P A -1
Cl1 Cl 0.23635(11) 0.8000(4) 0.23317(15) 0.0353(13) Uani 0.5 1 d . U P B -1
Cl2 Cl 0.1710(2) 1.0403(7) 0.2978(3) 0.0571(16) Uani 0.5 1 d . U P B -1
Cl3 Cl 0.1700(2) 1.0272(8) 0.1646(3) 0.0613(17) Uani 0.5 1 d . U P B -1
C23 C 0.1770(4) 0.9044(15) 0.2323(6) 0.031(2) Uani 0.5 1 d . U P B -1
H17 H 0.1505 0.8096 0.2336 0.037 Uiso 0.5 1 calc R U P B -1

loop_
_atom_site_aniso_label
_atom_site_aniso_U_11
_atom_site_aniso_U_22
_atom_site_aniso_U_33
_atom_site_aniso_U_23
_atom_site_aniso_U_13
_atom_site_aniso_U_12
Ni1 0.030(3) 0.0150(6) 0.0131(6) 0.0005(6) 0.0005(10) 0.0004(10)
C1 0.028(3) 0.032(8) 0.034(7) -0.008(6) -0.004(5) 0.009(7)
C2 0.028(3) 0.016(5) 0.020(4) 0.006(4) -0.002(3) 0.003(4)
C3 0.026(3) 0.020(5) 0.024(4) 0.004(3) 0.001(3) -0.002(4)
C4 0.026(3) 0.038(8) 0.037(8) -0.005(6) -0.008(5) 0.012(6)
C5 0.024(4) 0.065(10) 0.054(9) -0.023(7) -0.010(5) 0.020(7)
C6 0.028(3) 0.064(10) 0.044(8) -0.019(7) -0.010(5) 0.019(8)
C7 0.029(3) 0.027(8) 0.028(6) -0.004(5) 0.002(6) 0.001(8)
N1 0.028(4) 0.017(6) 0.020(4) 0.000(4) 0.002(4) 0.001(6)
C8 0.028(6) 0.015(6) 0.013(4) 0.003(3) 0.005(4) 0.003(7)
C9 0.019(7) 0.025(7) 0.020(5) -0.002(4) 0.004(5) 0.005(7)
C10 0.024(12) 0.027(6) 0.017(4) -0.004(4) 0.007(6) 0.002(8)
O1 0.027(3) 0.013(7) 0.021(6) 0.001(4) 0.001(5) -0.003(7)
O2 0.025(5) 0.036(6) 0.017(5) 0.000(3) 0.004(4) -0.005(4)
C11 0.012(6) 0.020(6) 0.029(4) 0.003(4) -0.002(3) -0.004(4)
C12 0.023(4) 0.022(7) 0.032(7) 0.005(5) 0.002(5) 0.003(7)
C13 0.025(4) 0.014(7) 0.021(6) -0.003(5) -0.003(5) -0.006(7)
C14 0.028(3) 0.019(5) 0.025(4) -0.001(3) 0.001(3) -0.006(4)
C15 0.029(3) 0.032(8) 0.038(8) 0.006(6) 0.009(5) 0.002(7)
C16 0.029(4) 0.065(10) 0.047(8) 0.020(7) 0.020(5) 0.024(7)
C17 0.025(4) 0.053(9) 0.050(8) 0.022(7) 0.010(5) 0.014(7)
C18 0.020(4) 0.024(8) 0.027(6) 0.005(5) -0.002(5) 0.003(7)
N2 0.021(4) 0.013(5) 0.016(4) -0.006(3) -0.003(4) 0.000(5)
C19 0.021(4) 0.012(5) 0.018(4) -0.005(3) -0.003(3) 0.002(4)
C20 0.021(8) 0.027(7) 0.018(5) -0.001(4) -0.002(5) 0.004(7)
C21 0.029(8) 0.023(7) 0.018(5) -0.002(4) -0.002(6) 0.000(7)
O3 0.025(4) 0.029(8) 0.018(7) 0.003(5) 0.000(6) 0.001(9)
O4 0.032(5) 0.033(6) 0.021(5) 0.002(4) -0.002(4) -0.011(4)
C22 0.022(6) 0.018(6) 0.026(5) 0.004(3) 0.001(4) -0.004(4)
Cl1 0.0213(17) 0.0195(16) 0.065(4) -0.0002(14) -0.0005(14) 0.0020(13)
Cl2 0.056(3) 0.031(3) 0.085(3) -0.016(3) 0.029(3) -0.005(2)
Cl3 0.059(3) 0.041(3) 0.084(3) 0.022(3) -0.030(3) -0.006(2)
C23 0.019(4) 0.008(5) 0.065(5) 0.0014(19) -0.004(6) -0.003(4)

loop_
_atom_type_symbol
_atom_type_description
_atom_type_scat_dispersion_real
_atom_type_scat_dispersion_imag
_atom_type_scat_source
C C 0.0033 0.0016 'International Tables Vol C Tables 4.2.6.8 and 6.1.1.4'
H H 0.0000 0.0000 'International Tables Vol C Tables 4.2.6.8 and 6.1.1.4'
N N 0.0061 0.0033 'International Tables Vol C Tables 4.2.6.8 and 6.1.1.4'
Ni Ni 0.3393 1.1124 'International Tables Vol C Tables 4.2.6.8 and 6.1.1.4'
O O 0.0106 0.0060 'International Tables Vol C Tables 4.2.6.8 and 6.1.1.4'
Cl Cl 0.1484 0.1585 'International Tables Vol C Tables 4.2.6.8 and 6.1.1.4'

loop_
_geom_angle_atom_site_label_1
_geom_angle_atom_site_label_2
_geom_angle_atom_site_label_3
_geom_angle
_geom_angle_site_symmetry_1
N1 Ni1 O1 94.3(6) .
C6 C1 C7 119.7(12) .
C6 C1 C2 120.0(12) .
C7 C1 C2 120.2(12) .
O1 C2 C1 124.3(11) .
O1 C2 C3 118.7(10) .
C1 C2 C3 116.9(11) .
C4 C3 O2 116.5(12) .
C4 C3 C2 121.1(11) .
O2 C3 C2 121.4(11) .
C3 C4 C5 121.0(13) .
C3 C4 H1 119.5 .
C5 C4 H1 119.5 .
C6 C5 C4 117.7(13) .
C6 C5 H2 121.2 .
C4 C5 H2 121.2 .
C5 C6 C1 123.1(13) .
C5 C6 H3 118.5 .
C1 C6 H3 118.5 .
N1 C7 C1 125.8(12) .
N1 C7 H4 117.1 .
C1 C7 H4 117.1 .
C7 N1 C8 119.1(11) .
C7 N1 Ni1 127.7(9) .
C8 N1 Ni1 113.2(9) .
C9 C8 N1 125.5(12) .
C10 C9 C8 117.6(13) .
C10 C9 H5 121.2 .
C8 C9 H5 121.2 .
C10 C10 C9 123.4(8) 11
C10 C10 H6 118.3 11
C9 C10 H6 118.3 .
C2 O1 Ni1 127.6(9) .
C3 O2 C11 120.8(12) .
O2 C11 C22 111.6(10) .
O2 C11 H7 109.3 .
C22 C11 H7 109.3 .
O2 C11 H8 109.3 .
C22 C11 H8 109.3 .
H7 C11 H8 108.0 .
C17 C12 C18 119.3(11) .
C17 C12 C13 119.8(11) .
C18 C12 C13 120.8(12) .
O3 C13 C12 123.6(11) .
O3 C13 C14 121.3(10) .
C12 C13 C14 115.1(10) .
C15 C14 O4 117.4(11) .
C15 C14 C13 123.1(11) .
O4 C14 C13 119.4(10) .
C14 C15 C16 120.6(12) .
C14 C15 H9 119.7 .
C16 C15 H9 119.7 .
C17 C16 C15 117.7(13) .
C17 C16 H10 121.2 .
C15 C16 H10 121.2 .
C16 C17 C12 123.5(12) .
C16 C17 H11 118.3 .
C12 C17 H11 118.3 .
N2 C18 C12 126.5(12) .
N2 C18 H12 116.8 .
C12 C18 H12 116.8 .
C18 N2 C19 121.2(11) .
C20 C19 N2 124.9(12) .
C21 C20 C19 116.9(13) .
C21 C20 H13 121.5 .
C19 C20 H13 121.5 .
C10 C21 C20 121.7(13) 4
C10 C21 H14 119.1 4
C20 C21 H14 119.1 .
C14 O4 C22 111.3(12) .
O4 C22 C11 106.6(10) .
O4 C22 H15 110.4 .
C11 C22 H15 110.4 .
O4 C22 H16 110.4 .
C11 C22 H16 110.4 .
H15 C22 H16 108.6 .
Cl3 C23 Cl2 111.6(7) .
Cl3 C23 Cl1 109.8(7) .
Cl2 C23 Cl1 109.2(7) .
Cl3 C23 H17 108.7 .
Cl2 C23 H17 108.7 .
Cl1 C23 H17 108.7 .

loop_
_geom_bond_atom_site_label_1
_geom_bond_atom_site_label_2
_geom_bond_distance
_geom_bond_site_symmetry_2
Ni1 N1 1.834(12) .
Ni1 O1 1.861(12) .
C1 C6 1.389(16) .
C1 C7 1.427(16) .
C1 C2 1.431(13) .
C2 O1 1.298(13) .
C2 C3 1.438(14) .
C3 C4 1.373(14) .
C3 O2 1.388(12) .
C4 C5 1.431(15) .
C4 H1 0.9500 .
C5 C6 1.368(17) .
C5 H2 0.9500 .
C6 H3 0.9500 .
C7 N1 1.284(15) .
C7 H4 0.9500 .
N1 C8 1.432(12) .
C8 C9 1.415(13) .
C9 C10 1.391(15) .
C9 H5 0.9500 .
C10 C10 0.57(3) 11
C10 H6 0.9500 .
O2 C11 1.444(13) .
C11 C22 1.503(14) .
C11 H7 0.9900 .
C11 H8 0.9900 .
C12 C17 1.405(16) .
C12 C18 1.415(15) .
C12 C13 1.432(13) .
C13 O3 1.297(12) .
C13 C14 1.443(14) .
C14 C15 1.355(14) .
C14 O4 1.379(12) .
C15 C16 1.423(15) .
C15 H9 0.9500 .
C16 C17 1.357(17) .
C16 H10 0.9500 .
C17 H11 0.9500 .
C18 N2 1.292(14) .
C18 H12 0.9500 .
N2 C19 1.431(13) .
C19 C20 1.413(14) .
C20 C21 1.391(15) .
C20 H13 0.9500 .
C21 C10 1.36(3) 4
C21 H14 0.9500 .
O4 C22 1.453(13) .
C22 H15 0.9900 .
C22 H16 0.9900 .
Cl1 C23 1.765(12) .
Cl2 C23 1.752(13) .
Cl3 C23 1.739(13) .
C23 H17 1.0000 .

loop_
_geom_torsion_atom_site_label_1
_geom_torsion_atom_site_label_2
_geom_torsion_atom_site_label_3
_geom_torsion_atom_site_label_4
_geom_torsion
_geom_torsion_site_symmetry_4
C6 C1 C2 O1 176(3) .
C7 C1 C2 O1 0(5) .
C6 C1 C2 C3 -1(4) .
C7 C1 C2 C3 -177(2) .
O1 C2 C3 C4 -175(3) .
C1 C2 C3 C4 2(4) .
O1 C2 C3 O2 -8(4) .
C1 C2 C3 O2 169(2) .
O2 C3 C4 C5 -167(2) .
C2 C3 C4 C5 1(4) .
C3 C4 C5 C6 -5(4) .
C4 C5 C6 C1 6(4) .
C7 C1 C6 C5 173(2) .
C2 C1 C6 C5 -3(4) .
C6 C1 C7 N1 -176(2) .
C2 C1 C7 N1 0(4) .
C1 C7 N1 C8 177(2) .
C1 C7 N1 Ni1 -3(4) .
O1 Ni1 N1 C7 5(2) .
O1 Ni1 N1 C8 -174.9(17) .
C7 N1 C8 C9 -1(3) .
Ni1 N1 C8 C9 178.7(14) .
N1 C8 C9 C10 179.2(17) .
C8 C9 C10 C10 -1.8(19) 11
C1 C2 O1 Ni1 4(6) .
C3 C2 O1 Ni1 -180(2) .
N1 Ni1 O1 C2 -5(4) .
C4 C3 O2 C11 -135.3(19) .
C2 C3 O2 C11 56(3) .
C3 O2 C11 C22 80.6(15) .
C17 C12 C13 O3 179(3) .
C18 C12 C13 O3 -5(5) .
C17 C12 C13 C14 -2(4) .
C18 C12 C13 C14 174(2) .
O3 C13 C14 C15 179(3) .
C12 C13 C14 C15 0(4) .
O3 C13 C14 O4 -4(4) .
C12 C13 C14 O4 177(2) .
O4 C14 C15 C16 -174(2) .
C13 C14 C15 C16 3(4) .
C14 C15 C16 C17 -4(4) .
C15 C16 C17 C12 2(4) .
C18 C12 C17 C16 -176(2) .
C13 C12 C17 C16 1(4) .
C17 C12 C18 N2 -178(2) .
C13 C12 C18 N2 5(4) .
C12 C18 N2 C19 179(2) .
C18 N2 C19 C20 5(3) .
N2 C19 C20 C21 -177.8(18) .
C19 C20 C21 C10 -1(3) 4
C15 C14 O4 C22 113(2) .
C13 C14 O4 C22 -64(2) .
C14 O4 C22 C11 -174.1(11) .
O2 C11 C22 O4 68.3(12) .
